data_4312348
loop_
_publ_author_name
'Ryo Horikoshi'
'Chisato Nambu'
'Tomoyuki Mochida'

_publ_contact_author_address
;
Department of Chemistry, Faculty of Science, Toho University Miyama 2-2-1, 
Funabashi, Chiba, 274-8510, Japan 
;
_publ_contact_author_email ' mochida@chem.sci.toho-u.ac.jp '
_publ_contact_author_fax ' +81-47-472-4406 '
_publ_contact_author_name ' Dr. Tomoyuki Mochida '
_publ_contact_author_phone ' +81-47-472-4406 '
_publ_section_title
;
 Metal-Centered Ferrocene Clusters from 5-Ferrocenylpyrimidine and
 Ferrocenylpyrazine
;
_journal_name_full 'Inorganic Chemistry'
_journal_page_first 6868
_journal_page_last 6875
_journal_paper_doi 10.1021/ic034684y
_journal_volume 42
_journal_year 2003
_chemical_formula_moiety 'C38 H26 F12 Fe2 N4 O4 Zn '
_chemical_formula_sum 'C38 H26 F12 Fe2 N4 O4 Zn'
_chemical_formula_weight 1007.70
_space_group_IT_number 15
_symmetry_cell_setting monoclinic
_symmetry_Int_Tables_number 15
_symmetry_space_group_name_Hall '-C 2yc'
_symmetry_space_group_name_H-M 'C 1 2/c 1'
_cell_angle_alpha 90
_cell_angle_beta 92.09(2)
_cell_angle_gamma 90
_cell_formula_units_Z 4
_cell_length_a 16.945(3)
_cell_length_b 13.016(3)
_cell_length_c 17.544(2)
_cell_measurement_reflns_used 25
_cell_measurement_temperature 296.2
_cell_measurement_theta_max 15.0
_cell_measurement_theta_min 14.9
_cell_volume 3866.9(12)
_computing_cell_refinement 'MSC/AFC Diffractometer Control'
_computing_data_collection 'MSC/AFC Diffractometer Control'
_computing_data_reduction 'teXsan Ver. 1.11'
_computing_publication_material 'teXsan Ver. 1.11'
_computing_structure_refinement 'teXsan Ver. 1.10'
_computing_structure_solution SIR92
_diffrn_measured_fraction_theta_full 1.9523
_diffrn_measured_fraction_theta_max 1.9523
_diffrn_measurement_device_type 'Rigaku AFC5S'
_diffrn_measurement_method \w-2\q
_diffrn_radiation_type 'Mo K\a'
_diffrn_radiation_wavelength 0.7107
_diffrn_reflns_av_R_equivalents 0.025
_diffrn_reflns_limit_h_max 13
_diffrn_reflns_limit_h_min -22
_diffrn_reflns_limit_k_max 16
_diffrn_reflns_limit_k_min -13
_diffrn_reflns_limit_l_max 22
_diffrn_reflns_limit_l_min -22
_diffrn_reflns_number 9729
_diffrn_reflns_theta_full 27.51
_diffrn_reflns_theta_max 27.51
_diffrn_standards_decay_% 0.28
_diffrn_standards_interval_count 450
_diffrn_standards_number 3
_exptl_absorpt_coefficient_mu 1.460
_exptl_absorpt_correction_T_max 0.997
_exptl_absorpt_correction_T_min 0.745
_exptl_absorpt_correction_type psi-scan
_exptl_absorpt_process_details '(North, Phillips & Mathews, 1968)'
_exptl_crystal_colour orange
_exptl_crystal_density_diffrn 1.731
_exptl_crystal_density_method 'not measured'
_exptl_crystal_description prismatic
_exptl_crystal_size_max 0.7
_exptl_crystal_size_mid 0.5
_exptl_crystal_size_min 0.3
_refine_diff_density_max 0.74
_refine_diff_density_min -0.29
_refine_ls_extinction_method none
_refine_ls_goodness_of_fit_ref 1.696
_refine_ls_hydrogen_treatment noref
_refine_ls_number_parameters 276
_refine_ls_number_reflns 5434
_refine_ls_R_factor_gt 0.0487
_refine_ls_shift/su_max 0.0020
_refine_ls_structure_factor_coef Fsqd
_refine_ls_weighting_details 'w = 1/[\s^2^(Fo^2^) + (0.05000(Max(Fo^2^,0) + 2Fc^2^)/3)^2^]'
_refine_ls_weighting_scheme calc
_refine_ls_wR_factor_ref 0.1416
_reflns_number_gt 5434
_reflns_number_total 8681
_reflns_threshold_expression F^2^>2.0\s(F^2^)
_cod_data_source_file ic034684ysi20030624_114254_8.cif
_cod_data_source_block compound_4d
_cod_original_cell_volume 3866(1)
_cod_original_formula_sum 'C38 H26 F12 Fe2 N4 O4 Zn '
_cod_database_code 4312348

loop_
_symmetry_equiv_pos_as_xyz
x,y,z
-x,y,1/2-z
-x,-y,-z
x,-y,1/2+z
1/2+x,1/2+y,z
1/2-x,1/2+y,1/2-z
1/2-x,1/2-y,-z
1/2+x,1/2-y,1/2+z

loop_
_atom_site_label
_atom_site_type_symbol
_atom_site_fract_x
_atom_site_fract_y
_atom_site_fract_z
_atom_site_U_iso_or_equiv
_atom_site_adp_type
_atom_site_occupancy
_atom_site_calc_flag
_atom_site_refinement_flags
_atom_site_disorder_assembly
_atom_site_disorder_group
Zn Zn 0.5000 0.17359(5) 0.7500 0.0415(2) Uani 1.00 d S . .
Fe Fe 0.41107(4) 0.28255(4) 1.10651(3) 0.0474(2) Uani 1.00 d . . .
F(1) F 0.6865(2) 0.0252(3) 0.5882(2) 0.110(1) Uani 1.00 d . . .
F(2) F 0.6300(2) -0.1066(2) 0.6324(2) 0.095(1) Uani 1.00 d . . .
F(3) F 0.7442(2) -0.0658(3) 0.6722(2) 0.106(1) Uani 1.00 d . . .
F(4) F 0.7860(2) 0.1710(3) 0.8795(2) 0.097(1) Uani 1.00 d . . .
F(5) F 0.7103(2) 0.0952(3) 0.9492(2) 0.130(1) Uani 1.00 d . . .
F(6) F 0.6946(2) 0.2520(3) 0.9253(2) 0.112(1) Uani 1.00 d . . .
O(1) O 0.5669(2) 0.0611(2) 0.6953(1) 0.0515(8) Uani 1.00 d . . .
O(2) O 0.5886(1) 0.1717(2) 0.8338(1) 0.0514(8) Uani 1.00 d . . .
N(1) N 0.4445(2) 0.2894(2) 0.8194(2) 0.0434(9) Uani 1.00 d . . .
N(2) N 0.3612(2) 0.4342(3) 0.8268(2) 0.056(1) Uani 1.00 d . . .
C(1) C 0.3953(2) 0.3607(3) 0.7895(2) 0.048(1) Uani 1.00 d . . .
C(2) C 0.3775(2) 0.4378(3) 0.9021(2) 0.051(1) Uani 1.00 d . . .
C(3) C 0.4282(2) 0.3692(3) 0.9399(2) 0.0405(10) Uani 1.00 d . . .
C(4) C 0.4596(2) 0.2948(3) 0.8948(2) 0.047(1) Uani 1.00 d . . .
C(5) C 0.4474(2) 0.3775(3) 1.0224(2) 0.044(1) Uani 1.00 d . . .
C(6) C 0.4048(3) 0.4341(3) 1.0763(2) 0.056(1) Uani 1.00 d . . .
C(7) C 0.4451(3) 0.4220(3) 1.1487(2) 0.063(1) Uani 1.00 d . . .
C(8) C 0.5109(3) 0.3592(4) 1.1396(2) 0.061(1) Uani 1.00 d . . .
C(9) C 0.5137(2) 0.3309(3) 1.0618(2) 0.051(1) Uani 1.00 d . . .
C(10) C 0.3347(5) 0.1753(5) 1.0631(3) 0.098(2) Uani 1.00 d . . .
C(11) C 0.3007(3) 0.2287(5) 1.1202(4) 0.093(2) Uani 1.00 d . . .
C(12) C 0.3447(5) 0.2144(6) 1.1856(3) 0.103(3) Uani 1.00 d . . .
C(13) C 0.4085(4) 0.1533(6) 1.1699(5) 0.110(3) Uani 1.00 d . . .
C(14) C 0.4012(5) 0.1279(4) 1.0922(5) 0.110(3) Uani 1.00 d . . .
C(15) C 0.6757(3) -0.0280(4) 0.6504(2) 0.059(1) Uani 1.00 d . . .
C(16) C 0.6377(2) 0.0409(3) 0.7108(2) 0.041(1) Uani 1.00 d . . .
C(17) C 0.6851(2) 0.0735(3) 0.7724(2) 0.046(1) Uani 1.00 d . . .
C(18) C 0.6563(2) 0.1352(3) 0.8291(2) 0.0388(10) Uani 1.00 d . . .
C(19) C 0.7113(2) 0.1636(3) 0.8977(2) 0.052(1) Uani 1.00 d . . .
H(1) H 0.3841 0.3573 0.7361 0.0760 Uiso 1.00 calc . . .
H(2) H 0.3533 0.4900 0.9310 0.0760 Uiso 1.00 calc . . .
H(3) H 0.4936 0.2450 0.9181 0.0760 Uiso 1.00 calc . . .
H(4) H 0.3580 0.4725 1.0662 0.0760 Uiso 1.00 calc . . .
H(5) H 0.4292 0.4511 1.1953 0.0760 Uiso 1.00 calc . . .
H(6) H 0.5474 0.3386 1.1791 0.0760 Uiso 1.00 calc . . .
H(7) H 0.5524 0.2886 1.0399 0.0760 Uiso 1.00 calc . . .
H(8) H 0.3154 0.1718 1.0115 0.0760 Uiso 1.00 calc . . .
H(9) H 0.2533 0.2679 1.1152 0.0760 Uiso 1.00 calc . . .
H(10) H 0.3335 0.2423 1.2343 0.0760 Uiso 1.00 calc . . .
H(11) H 0.4484 0.1304 1.2055 0.0760 Uiso 1.00 calc . . .
H(12) H 0.4360 0.0848 1.0650 0.0760 Uiso 1.00 calc . . .
H(13) H 0.7388 0.0526 0.7757 0.0760 Uiso 1.00 calc . . .

loop_
_atom_site_aniso_label
_atom_site_aniso_U_11
_atom_site_aniso_U_22
_atom_site_aniso_U_33
_atom_site_aniso_U_12
_atom_site_aniso_U_13
_atom_site_aniso_U_23
Zn 0.0352(3) 0.0569(4) 0.0320(3) 0.0000 -0.0033(2) 0.0000
Fe 0.0589(4) 0.0467(4) 0.0368(3) -0.0017(3) 0.0018(2) 0.0025(2)
F(1) 0.177(4) 0.099(2) 0.059(2) 0.027(2) 0.056(2) 0.010(2)
F(2) 0.102(2) 0.078(2) 0.105(2) -0.011(2) 0.018(2) -0.046(2)
F(3) 0.088(2) 0.137(3) 0.091(2) 0.053(2) -0.004(2) -0.046(2)
F(4) 0.053(2) 0.134(3) 0.104(2) -0.010(2) -0.023(2) -0.015(2)
F(5) 0.169(4) 0.149(3) 0.066(2) -0.074(3) -0.063(2) 0.054(2)
F(6) 0.102(2) 0.108(3) 0.122(3) 0.033(2) -0.055(2) -0.066(2)
O(1) 0.050(2) 0.061(2) 0.043(1) 0.006(1) -0.004(1) -0.012(1)
O(2) 0.043(1) 0.074(2) 0.037(1) 0.012(1) -0.006(1) -0.010(1)
N(1) 0.042(2) 0.053(2) 0.036(2) 0.005(1) 0.004(1) 0.007(1)
N(2) 0.062(2) 0.053(2) 0.052(2) 0.015(2) -0.010(2) 0.007(2)
C(1) 0.050(2) 0.052(2) 0.041(2) -0.001(2) -0.004(2) 0.007(2)
C(2) 0.058(2) 0.045(2) 0.050(2) 0.010(2) 0.001(2) 0.001(2)
C(3) 0.041(2) 0.041(2) 0.040(2) 0.003(2) 0.007(2) 0.008(2)
C(4) 0.047(2) 0.060(3) 0.035(2) 0.017(2) 0.006(2) 0.012(2)
C(5) 0.049(2) 0.045(2) 0.039(2) 0.003(2) 0.008(2) 0.004(2)
C(6) 0.075(3) 0.046(2) 0.046(2) 0.008(2) 0.013(2) -0.001(2)
C(7) 0.091(3) 0.054(3) 0.044(2) -0.013(2) 0.012(2) -0.008(2)
C(8) 0.071(3) 0.068(3) 0.043(2) -0.016(2) -0.005(2) -0.002(2)
C(9) 0.050(2) 0.060(3) 0.042(2) -0.002(2) -0.001(2) 0.001(2)
C(10) 0.151(6) 0.070(4) 0.071(4) -0.046(4) -0.024(4) 0.000(3)
C(11) 0.065(3) 0.089(5) 0.126(6) -0.020(3) 0.006(4) 0.014(4)
C(12) 0.138(6) 0.117(6) 0.055(3) -0.060(5) 0.013(4) 0.014(3)
C(13) 0.103(5) 0.084(5) 0.139(6) -0.029(4) -0.044(5) 0.076(5)
C(14) 0.139(7) 0.038(3) 0.157(7) -0.008(3) 0.049(6) -0.008(4)
C(15) 0.072(3) 0.058(3) 0.048(2) 0.008(2) 0.009(2) -0.007(2)
C(16) 0.048(2) 0.039(2) 0.038(2) 0.001(2) 0.010(2) 0.000(2)
C(17) 0.038(2) 0.050(2) 0.048(2) 0.006(2) 0.002(2) -0.002(2)
C(18) 0.036(2) 0.042(2) 0.038(2) 0.001(2) -0.001(1) 0.007(2)
C(19) 0.051(2) 0.054(3) 0.048(2) 0.005(2) -0.013(2) -0.005(2)

loop_
_atom_type_symbol
_atom_type_description
_atom_type_scat_dispersion_real
_atom_type_scat_dispersion_imag
_atom_type_scat_source
C C 0.003 0.002
;International Tables for Crystallography
(1992, Vol. C, Tables 4.2.6.8 and 6.1.1.1)
;
H H 0.000 0.000
;International Tables for Crystallography
(1992, Vol. C, Table 6.1.1.2)
;
N N 0.006 0.003
;International Tables for Crystallography
(1992, Vol. C, Tables 4.2.6.8 and 6.1.1.1)
;
O O 0.011 0.006
;International Tables for Crystallography
(1992, Vol. C, Tables 4.2.6.8 and 6.1.1.1)
;
F F 0.017 0.010
;International Tables for Crystallography
(1992, Vol. C, Tables 4.2.6.8 and 6.1.1.1)
;
Fe Fe 0.346 0.844
;International Tables for Crystallography
(1992, Vol. C, Tables 4.2.6.8 and 6.1.1.1)
;
Zn Zn 0.284 1.430
;International Tables for Crystallography
(1992, Vol. C, Tables 4.2.6.8 and 6.1.1.1)
;

loop_
_geom_angle_atom_site_label_1
_geom_angle_atom_site_label_2
_geom_angle_atom_site_label_3
_geom_angle
_geom_angle_site_symmetry_1
_geom_angle_site_symmetry_2
_geom_angle_site_symmetry_3
_geom_angle_publ_flag
O(1) Zn O(1) 91.9(2) . 2_656 0_555 yes
O(1) Zn O(2) 85.76(10) . . 0_555 yes
O(1) Zn O(2) 93.3(1) . 2_656 0_555 yes
O(1) Zn N(1) 171.6(1) . . 0_555 yes
O(1) Zn N(1) 88.6(1) . 2_656 0_555 yes
O(1) Zn O(2) 93.3(1) 2_656 . 0_555 yes
O(1) Zn O(2) 85.76(10) 2_656 2_656 0_555 yes
O(1) Zn N(1) 88.6(1) 2_656 . 0_555 yes
O(1) Zn N(1) 171.6(1) 2_656 2_656 0_555 yes
O(2) Zn O(2) 178.6(2) . 2_656 0_555 yes
O(2) Zn N(1) 85.8(1) . . 0_555 yes
O(2) Zn N(1) 95.1(1) . 2_656 0_555 yes
O(2) Zn N(1) 95.1(1) 2_656 . 0_555 yes
O(2) Zn N(1) 85.8(1) 2_656 2_656 0_555 yes
N(1) Zn N(1) 92.1(2) . 2_656 0_555 yes
C(5) Fe C(6) 40.6(1) . . 0_555 yes
C(5) Fe C(7) 68.5(2) . . 0_555 yes
C(5) Fe C(8) 68.8(2) . . 0_555 yes
C(5) Fe C(9) 41.2(1) . . 0_555 yes
C(5) Fe C(10) 110.5(2) . . 0_555 yes
C(5) Fe C(11) 127.0(2) . . 0_555 yes
C(5) Fe C(12) 162.4(3) . . 0_555 yes
C(5) Fe C(13) 156.6(3) . . 0_555 yes
C(5) Fe C(14) 122.4(3) . . 0_555 yes
C(6) Fe C(7) 41.0(2) . . 0_555 yes
C(6) Fe C(8) 68.6(2) . . 0_555 yes
C(6) Fe C(9) 68.8(2) . . 0_555 yes
C(6) Fe C(10) 122.6(2) . . 0_555 yes
C(6) Fe C(11) 109.1(2) . . 0_555 yes
C(6) Fe C(12) 125.2(3) . . 0_555 yes
C(6) Fe C(13) 161.0(3) . . 0_555 yes
C(6) Fe C(14) 156.8(3) . . 0_555 yes
C(7) Fe C(8) 40.2(2) . . 0_555 yes
C(7) Fe C(9) 68.2(2) . . 0_555 yes
C(7) Fe C(10) 156.5(3) . . 0_555 yes
C(7) Fe C(11) 121.2(3) . . 0_555 yes
C(7) Fe C(12) 107.4(2) . . 0_555 yes
C(7) Fe C(13) 123.7(3) . . 0_555 yes
C(7) Fe C(14) 161.4(3) . . 0_555 yes
C(8) Fe C(9) 40.8(2) . . 0_555 yes
C(8) Fe C(10) 163.1(3) . . 0_555 yes
C(8) Fe C(11) 154.4(3) . . 0_555 yes
C(8) Fe C(12) 119.8(2) . . 0_555 yes
C(8) Fe C(13) 106.6(2) . . 0_555 yes
C(8) Fe C(14) 125.8(3) . . 0_555 yes
C(9) Fe C(10) 127.6(3) . . 0_555 yes
C(9) Fe C(11) 164.1(2) . . 0_555 yes
C(9) Fe C(12) 154.8(3) . . 0_555 yes
C(9) Fe C(13) 120.4(3) . . 0_555 yes
C(9) Fe C(14) 109.0(2) . . 0_555 yes
C(10) Fe C(11) 39.3(3) . . 0_555 yes
C(10) Fe C(12) 66.0(3) . . 0_555 yes
C(10) Fe C(13) 66.9(2) . . 0_555 yes
C(10) Fe C(14) 39.3(3) . . 0_555 yes
C(11) Fe C(12) 39.3(3) . . 0_555 yes
C(11) Fe C(13) 66.8(3) . . 0_555 yes
C(11) Fe C(14) 66.4(3) . . 0_555 yes
C(12) Fe C(13) 39.8(3) . . 0_555 yes
C(12) Fe C(14) 66.8(3) . . 0_555 yes
C(13) Fe C(14) 40.5(3) . . 0_555 yes
Zn O(1) C(16) 125.3(2) . . 0_555 yes
Zn O(2) C(18) 127.2(2) . . 0_555 yes
Zn N(1) C(1) 122.4(2) . . 0_555 yes
Zn N(1) C(4) 121.3(2) . . 0_555 yes
C(1) N(1) C(4) 116.3(3) . . 0_555 yes
C(1) N(2) C(2) 116.2(3) . . 0_555 yes
N(1) C(1) N(2) 126.2(3) . . 0_555 yes
N(2) C(2) C(3) 123.3(4) . . 0_555 yes
C(2) C(3) C(4) 115.1(3) . . 0_555 yes
C(2) C(3) C(5) 122.1(3) . . 0_555 yes
C(4) C(3) C(5) 122.8(3) . . 0_555 yes
N(1) C(4) C(3) 122.9(3) . . 0_555 yes
Fe C(5) C(3) 127.2(3) . . 0_555 yes
Fe C(5) C(6) 69.9(2) . . 0_555 yes
Fe C(5) C(9) 69.2(2) . . 0_555 yes
C(3) C(5) C(6) 126.4(3) . . 0_555 yes
C(3) C(5) C(9) 125.8(3) . . 0_555 yes
C(6) C(5) C(9) 107.8(3) . . 0_555 yes
Fe C(6) C(5) 69.4(2) . . 0_555 yes
Fe C(6) C(7) 69.2(2) . . 0_555 yes
C(5) C(6) C(7) 107.3(4) . . 0_555 yes
Fe C(7) C(6) 69.8(2) . . 0_555 yes
Fe C(7) C(8) 69.7(3) . . 0_555 yes
C(6) C(7) C(8) 108.7(4) . . 0_555 yes
Fe C(8) C(7) 70.1(3) . . 0_555 yes
Fe C(8) C(9) 69.7(2) . . 0_555 yes
C(7) C(8) C(9) 108.5(4) . . 0_555 yes
Fe C(9) C(5) 69.6(2) . . 0_555 yes
Fe C(9) C(8) 69.5(2) . . 0_555 yes
C(5) C(9) C(8) 107.6(4) . . 0_555 yes
Fe C(10) C(11) 69.8(3) . . 0_555 yes
Fe C(10) C(14) 70.4(4) . . 0_555 yes
C(11) C(10) C(14) 108.6(6) . . 0_555 yes
Fe C(11) C(10) 70.9(4) . . 0_555 yes
Fe C(11) C(12) 70.5(3) . . 0_555 yes
C(10) C(11) C(12) 108.5(6) . . 0_555 yes
Fe C(12) C(11) 70.2(3) . . 0_555 yes
Fe C(12) C(13) 69.9(3) . . 0_555 yes
C(11) C(12) C(13) 108.7(6) . . 0_555 yes
Fe C(13) C(12) 70.3(3) . . 0_555 yes
Fe C(13) C(14) 70.4(3) . . 0_555 yes
C(12) C(13) C(14) 106.8(6) . . 0_555 yes
Fe C(14) C(10) 70.3(3) . . 0_555 yes
Fe C(14) C(13) 69.1(3) . . 0_555 yes
C(10) C(14) C(13) 107.4(6) . . 0_555 yes
F(1) C(15) F(2) 108.0(4) . . 0_555 yes
F(1) C(15) F(3) 106.9(4) . . 0_555 yes
F(1) C(15) C(16) 109.8(4) . . 0_555 yes
F(2) C(15) F(3) 106.7(4) . . 0_555 yes
F(2) C(15) C(16) 111.1(4) . . 0_555 yes
F(3) C(15) C(16) 114.0(4) . . 0_555 yes
O(1) C(16) C(15) 113.2(3) . . 0_555 yes
O(1) C(16) C(17) 129.0(3) . . 0_555 yes
C(15) C(16) C(17) 117.8(3) . . 0_555 yes
C(16) C(17) C(18) 121.8(3) . . 0_555 yes
O(2) C(18) C(17) 128.3(3) . . 0_555 yes
O(2) C(18) C(19) 112.9(3) . . 0_555 yes
C(17) C(18) C(19) 118.8(3) . . 0_555 yes
F(4) C(19) F(5) 105.1(4) . . 0_555 yes
F(4) C(19) F(6) 104.6(4) . . 0_555 yes
F(4) C(19) C(18) 112.7(3) . . 0_555 yes
F(5) C(19) F(6) 110.6(4) . . 0_555 yes
F(5) C(19) C(18) 111.4(4) . . 0_555 yes
F(6) C(19) C(18) 112.0(3) . . 0_555 yes

loop_
_geom_bond_atom_site_label_1
_geom_bond_atom_site_label_2
_geom_bond_distance
_geom_bond_site_symmetry_1
_geom_bond_site_symmetry_2
_geom_bond_publ_flag
Zn O(1) 2.104(3) . . yes
Zn O(1) 2.104(3) . 2_656 yes
Zn O(2) 2.064(2) . . yes
Zn O(2) 2.064(2) . 2_656 yes
Zn N(1) 2.174(3) . . yes
Zn N(1) 2.174(3) . 2_656 yes
Fe C(5) 2.038(4) . . yes
Fe C(6) 2.044(4) . . yes
Fe C(7) 2.035(4) . . yes
Fe C(8) 2.030(4) . . yes
Fe C(9) 2.033(4) . . yes
Fe C(10) 2.033(5) . . yes
Fe C(11) 2.020(5) . . yes
Fe C(12) 2.023(5) . . yes
Fe C(13) 2.017(5) . . yes
Fe C(14) 2.035(5) . . yes
F(1) C(15) 1.312(5) . . yes
F(2) C(15) 1.314(5) . . yes
F(3) C(15) 1.306(5) . . yes
F(4) C(19) 1.321(5) . . yes
F(5) C(19) 1.269(5) . . yes
F(6) C(19) 1.284(5) . . yes
O(1) C(16) 1.247(4) . . yes
O(2) C(18) 1.245(4) . . yes
N(1) C(1) 1.342(5) . . yes
N(1) C(4) 1.340(4) . . yes
N(2) C(1) 1.305(5) . . yes
N(2) C(2) 1.340(5) . . yes
C(2) C(3) 1.390(5) . . yes
C(3) C(4) 1.371(5) . . yes
C(3) C(5) 1.474(5) . . yes
C(5) C(6) 1.417(5) . . yes
C(5) C(9) 1.432(5) . . yes
C(6) C(7) 1.429(6) . . yes
C(7) C(8) 1.396(7) . . yes
C(8) C(9) 1.416(5) . . yes
C(10) C(11) 1.364(9) . . yes
C(10) C(14) 1.368(9) . . yes
C(11) C(12) 1.359(9) . . yes
C(12) C(13) 1.377(10) . . yes
C(13) C(14) 1.403(9) . . yes
C(15) C(16) 1.546(5) . . yes
C(16) C(17) 1.390(5) . . yes
C(17) C(18) 1.382(5) . . yes
C(18) C(19) 1.540(5) . . yes

loop_
_geom_contact_atom_site_label_1
_geom_contact_atom_site_label_2
_geom_contact_distance
_geom_contact_site_symmetry_1
_geom_contact_site_symmetry_2
_geom_contact_publ_flag
F(1) F(5) 2.938(4) . 4_554 ?
F(2) F(4) 3.236(4) . 6_646 ?
F(2) C(12) 3.499(7) . 3_657 ?
F(2) F(5) 3.538(5) . 4_554 ?
F(3) F(6) 3.122(5) . 6_646 ?
F(3) N(2) 3.302(5) . 5_545 ?
F(3) C(1) 3.364(5) . 5_545 ?
F(3) C(12) 3.537(6) . 3_657 ?
F(3) F(4) 3.576(5) . 6_646 ?
F(4) C(2) 3.424(5) . 5_545 ?
F(4) N(2) 3.473(5) . 5_545 ?
F(4) C(8) 3.492(6) . 7_657 ?
F(4) C(9) 3.511(5) . 7_657 ?
F(4) F(6) 3.572(5) . 7_657 ?
F(5) F(6) 3.337(4) . 7_657 ?
F(5) C(14) 3.526(7) . 3_657 ?
F(6) F(6) 3.168(6) . 7_657 ?
N(2) C(8) 3.490(6) . 3_667 ?
N(2) C(17) 3.591(5) . 5_455 ?
C(2) C(8) 3.346(6) . 3_667 ?
C(2) C(9) 3.574(6) . 3_667 ?
C(13) C(16) 3.392(6) . 3_657 ?
C(13) C(17) 3.517(7) . 3_657 ?

loop_
_geom_torsion_atom_site_label_1
_geom_torsion_atom_site_label_2
_geom_torsion_atom_site_label_3
_geom_torsion_atom_site_label_4
_geom_torsion
_geom_torsion_site_symmetry_1
_geom_torsion_site_symmetry_2
_geom_torsion_site_symmetry_3
_geom_torsion_site_symmetry_4
_geom_torsion_publ_flag
Zn O(1) C(16) C(15) -167.6(2) 0_555 12_1 5_555 55_5 yes
Zn O(1) C(16) C(17) 10.8(6) 0_555 12_1 5_555 55_5 yes
Zn O(1) C(16) C(15) -167.6(2) 0_555 12_1 5_555 55_5 yes
Zn O(1) C(16) C(17) 10.8(6) 0_555 12_1 5_555 55_5 yes
Zn O(2) C(18) C(17) -11.2(6) 0_555 12_1 5_555 55_5 yes
Zn O(2) C(18) C(19) 170.2(2) 0_555 12_1 5_555 55_5 yes
Zn O(2) C(18) C(17) -11.2(6) 0_555 12_1 5_555 55_5 yes
Zn O(2) C(18) C(19) 170.2(2) 0_555 12_1 5_555 55_5 yes
Zn N(1) C(1) N(2) -178.2(3) 0_555 12_1 5_555 55_5 yes
Zn N(1) C(4) C(3) 177.3(3) 0_555 12_1 5_555 55_5 yes
Zn N(1) C(1) N(2) -178.2(3) 0_555 12_1 5_555 55_5 yes
Zn N(1) C(4) C(3) 177.3(3) 0_555 12_1 5_555 55_5 yes
Fe C(5) C(3) C(2) 108.7(4) 0_555 12_1 5_555 55_5 yes
Fe C(5) C(3) C(4) -72.3(5) 0_555 12_1 5_555 55_5 yes
Fe C(5) C(6) C(7) 59.0(3) 0_555 12_1 5_555 55_5 yes
Fe C(5) C(9) C(8) -59.3(3) 0_555 12_1 5_555 55_5 yes
Fe C(6) C(5) C(3) 122.0(4) 0_555 12_1 5_555 55_5 yes
Fe C(6) C(5) C(9) -59.0(3) 0_555 12_1 5_555 55_5 yes
Fe C(6) C(7) C(8) 59.0(3) 0_555 12_1 5_555 55_5 yes
Fe C(7) C(6) C(5) -59.2(3) 0_555 12_1 5_555 55_5 yes
Fe C(7) C(8) C(9) 59.4(3) 0_555 12_1 5_555 55_5 yes
Fe C(8) C(7) C(6) -59.1(3) 0_555 12_1 5_555 55_5 yes
Fe C(8) C(9) C(5) 59.3(3) 0_555 12_1 5_555 55_5 yes
Fe C(9) C(5) C(3) -121.6(4) 0_555 12_1 5_555 55_5 yes
Fe C(9) C(5) C(6) 59.5(3) 0_555 12_1 5_555 55_5 yes
Fe C(9) C(8) C(7) -59.6(3) 0_555 12_1 5_555 55_5 yes
Fe C(10) C(11) C(12) -60.7(4) 0_555 12_1 5_555 55_5 yes
Fe C(10) C(14) C(13) 59.3(4) 0_555 12_1 5_555 55_5 yes
Fe C(11) C(10) C(14) 60.0(5) 0_555 12_1 5_555 55_5 yes
Fe C(11) C(12) C(13) -59.5(4) 0_555 12_1 5_555 55_5 yes
Fe C(12) C(11) C(10) 61.0(4) 0_555 12_1 5_555 55_5 yes
Fe C(12) C(13) C(14) -61.3(4) 0_555 12_1 5_555 55_5 yes
Fe C(13) C(12) C(11) 59.7(4) 0_555 12_1 5_555 55_5 yes
Fe C(13) C(14) C(10) -60.1(4) 0_555 12_1 5_555 55_5 yes
Fe C(14) C(10) C(11) -59.6(4) 0_555 12_1 5_555 55_5 yes
Fe C(14) C(13) C(12) 61.2(4) 0_555 12_1 5_555 55_5 yes
F(1) C(15) C(16) O(1) 72.3(5) 0_555 12_1 5_555 55_5 yes
F(1) C(15) C(16) C(17) -106.3(5) 0_555 12_1 5_555 55_5 yes
F(2) C(15) C(16) O(1) -47.1(5) 0_555 12_1 5_555 55_5 yes
F(2) C(15) C(16) C(17) 134.2(4) 0_555 12_1 5_555 55_5 yes
F(3) C(15) C(16) O(1) -167.8(4) 0_555 12_1 5_555 55_5 yes
F(3) C(15) C(16) C(17) 13.6(6) 0_555 12_1 5_555 55_5 yes
F(4) C(19) C(18) O(2) -149.2(4) 0_555 12_1 5_555 55_5 yes
F(4) C(19) C(18) C(17) 32.0(5) 0_555 12_1 5_555 55_5 yes
F(5) C(19) C(18) O(2) 92.8(5) 0_555 12_1 5_555 55_5 yes
F(5) C(19) C(18) C(17) -85.9(5) 0_555 12_1 5_555 55_5 yes
F(6) C(19) C(18) O(2) -31.7(5) 0_555 12_1 5_555 55_5 yes
F(6) C(19) C(18) C(17) 149.6(4) 0_555 12_1 5_555 55_5 yes
O(1) Zn O(1) C(16) -108.9(3) 0_555 12_1 5_555 55_5 yes
O(1) Zn O(2) C(18) 16.2(3) 0_555 12_1 5_555 55_5 yes
O(1) Zn O(2) C(18) 107.8(3) 0_555 12_1 5_555 55_5 yes
O(1) Zn N(1) C(1) 153.4(7) 0_555 12_1 5_555 55_5 yes
O(1) Zn N(1) C(4) -24.9(9) 0_555 12_1 5_555 55_5 yes
O(1) Zn N(1) C(1) -113.3(3) 0_555 12_1 5_555 55_5 yes
O(1) Zn N(1) C(4) 68.4(3) 0_555 12_1 5_555 55_5 yes
O(1) C(16) C(17) C(18) 1.6(6) 0_555 12_1 5_555 55_5 yes
O(2) Zn O(1) C(16) -15.8(3) 0_555 12_1 5_555 55_5 yes
O(2) Zn O(1) C(16) 165.2(3) 0_555 12_1 5_555 55_5 yes
O(2) Zn O(2) C(18) 62.0(3) 0_555 12_1 5_555 55_5 yes
O(2) Zn N(1) C(1) 153.3(3) 0_555 12_1 5_555 55_5 yes
O(2) Zn N(1) C(4) -25.0(3) 0_555 12_1 5_555 55_5 yes
O(2) Zn N(1) C(1) -27.7(3) 0_555 12_1 5_555 55_5 yes
O(2) Zn N(1) C(4) 154.0(3) 0_555 12_1 5_555 55_5 yes
O(2) C(18) C(17) C(16) -1.7(6) 0_555 12_1 5_555 55_5 yes
N(1) Zn O(1) C(16) -15.9(10) 0_555 12_1 5_555 55_5 yes
N(1) Zn O(1) C(16) 79.5(3) 0_555 12_1 5_555 55_5 yes
N(1) Zn O(2) C(18) -163.8(3) 0_555 12_1 5_555 55_5 yes
N(1) Zn O(2) C(18) -72.0(3) 0_555 12_1 5_555 55_5 yes
N(1) Zn N(1) C(1) 58.3(3) 0_555 12_1 5_555 55_5 yes
N(1) Zn N(1) C(4) -120.0(3) 0_555 12_1 5_555 55_5 yes
N(1) C(1) N(2) C(2) -0.1(6) 0_555 12_1 5_555 55_5 yes
N(1) C(4) C(3) C(2) 1.6(6) 0_555 12_1 5_555 55_5 yes
N(1) C(4) C(3) C(5) -177.5(3) 0_555 12_1 5_555 55_5 yes
N(2) C(1) N(1) C(4) 0.2(6) 0_555 12_1 5_555 55_5 yes
N(2) C(2) C(3) C(4) -1.5(6) 0_555 12_1 5_555 55_5 yes
N(2) C(2) C(3) C(5) 177.6(4) 0_555 12_1 5_555 55_5 yes
C(1) N(1) C(4) C(3) -1.0(6) 0_555 12_1 5_555 55_5 yes
C(1) N(2) C(2) C(3) 0.7(6) 0_555 12_1 5_555 55_5 yes
C(2) C(3) C(5) C(6) 17.3(6) 0_555 12_1 5_555 55_5 yes
C(2) C(3) C(5) C(9) -161.4(4) 0_555 12_1 5_555 55_5 yes
C(3) C(5) Fe C(6) -121.0(4) 0_555 12_1 5_555 55_5 yes
C(3) C(5) Fe C(7) -159.1(4) 0_555 12_1 5_555 55_5 yes
C(3) C(5) Fe C(8) 157.6(4) 0_555 12_1 5_555 55_5 yes
C(3) C(5) Fe C(9) 119.8(4) 0_555 12_1 5_555 55_5 yes
C(3) C(5) Fe C(10) -4.4(4) 0_555 12_1 5_555 55_5 yes
C(3) C(5) Fe C(11) -45.6(4) 0_555 12_1 5_555 55_5 yes
C(3) C(5) Fe C(12) -79.5(8) 0_555 12_1 5_555 55_5 yes
C(3) C(5) Fe C(13) 74.6(7) 0_555 12_1 5_555 55_5 yes
C(3) C(5) Fe C(14) 37.8(5) 0_555 12_1 5_555 55_5 yes
C(3) C(5) C(6) C(7) -179.0(4) 0_555 12_1 5_555 55_5 yes
C(3) C(5) C(9) C(8) 179.1(4) 0_555 12_1 5_555 55_5 yes
C(4) C(3) C(5) C(6) -163.7(4) 0_555 12_1 5_555 55_5 yes
C(4) C(3) C(5) C(9) 17.6(6) 0_555 12_1 5_555 55_5 yes
C(5) Fe C(6) C(7) -118.9(4) 0_555 12_1 5_555 55_5 yes
C(5) Fe C(7) C(6) 37.8(2) 0_555 12_1 5_555 55_5 yes
C(5) Fe C(7) C(8) -82.2(3) 0_555 12_1 5_555 55_5 yes
C(5) Fe C(8) C(7) 81.3(3) 0_555 12_1 5_555 55_5 yes
C(5) Fe C(8) C(9) -38.2(2) 0_555 12_1 5_555 55_5 yes
C(5) Fe C(9) C(8) 119.0(4) 0_555 12_1 5_555 55_5 yes
C(5) Fe C(10) C(11) -124.0(4) 0_555 12_1 5_555 55_5 yes
C(5) Fe C(10) C(14) 116.6(4) 0_555 12_1 5_555 55_5 yes
C(5) Fe C(11) C(10) 76.7(4) 0_555 12_1 5_555 55_5 yes
C(5) Fe C(11) C(12) -164.6(4) 0_555 12_1 5_555 55_5 yes
C(5) Fe C(12) C(11) 44.7(9) 0_555 12_1 5_555 55_5 yes
C(5) Fe C(12) C(13) 164.3(6) 0_555 12_1 5_555 55_5 yes
C(5) Fe C(13) C(12) -168.1(4) 0_555 12_1 5_555 55_5 yes
C(5) Fe C(13) C(14) -51.1(7) 0_555 12_1 5_555 55_5 yes
C(5) Fe C(14) C(10) -83.0(4) 0_555 12_1 5_555 55_5 yes
C(5) Fe C(14) C(13) 158.5(4) 0_555 12_1 5_555 55_5 yes
C(5) C(6) Fe C(7) 118.9(4) 0_555 12_1 5_555 55_5 yes
C(5) C(6) Fe C(8) 82.0(3) 0_555 12_1 5_555 55_5 yes
C(5) C(6) Fe C(9) 38.1(2) 0_555 12_1 5_555 55_5 yes
C(5) C(6) Fe C(10) -83.8(4) 0_555 12_1 5_555 55_5 yes
C(5) C(6) Fe C(11) -125.2(3) 0_555 12_1 5_555 55_5 yes
C(5) C(6) Fe C(12) -165.8(3) 0_555 12_1 5_555 55_5 yes
C(5) C(6) Fe C(13) 160.9(6) 0_555 12_1 5_555 55_5 yes
C(5) C(6) Fe C(14) -50.9(7) 0_555 12_1 5_555 55_5 yes
C(5) C(6) C(7) C(8) -0.1(5) 0_555 12_1 5_555 55_5 yes
C(5) C(9) Fe C(6) -37.6(2) 0_555 12_1 5_555 55_5 yes
C(5) C(9) Fe C(7) -81.8(3) 0_555 12_1 5_555 55_5 yes
C(5) C(9) Fe C(8) -119.0(4) 0_555 12_1 5_555 55_5 yes
C(5) C(9) Fe C(10) 78.0(4) 0_555 12_1 5_555 55_5 yes
C(5) C(9) Fe C(11) 47.6(9) 0_555 12_1 5_555 55_5 yes
C(5) C(9) Fe C(12) -166.5(5) 0_555 12_1 5_555 55_5 yes
C(5) C(9) Fe C(13) 161.0(4) 0_555 12_1 5_555 55_5 yes
C(5) C(9) Fe C(14) 117.8(4) 0_555 12_1 5_555 55_5 yes
C(5) C(9) C(8) C(7) -0.3(5) 0_555 12_1 5_555 55_5 yes
C(6) Fe C(5) C(9) 119.2(3) 0_555 12_1 5_555 55_5 yes
C(6) Fe C(7) C(8) -120.0(4) 0_555 12_1 5_555 55_5 yes
C(6) Fe C(8) C(7) 37.6(2) 0_555 12_1 5_555 55_5 yes
C(6) Fe C(8) C(9) -81.9(3) 0_555 12_1 5_555 55_5 yes
C(6) Fe C(9) C(8) 81.4(3) 0_555 12_1 5_555 55_5 yes
C(6) Fe C(10) C(11) -80.3(4) 0_555 12_1 5_555 55_5 yes
C(6) Fe C(10) C(14) 160.3(4) 0_555 12_1 5_555 55_5 yes
C(6) Fe C(11) C(10) 118.6(4) 0_555 12_1 5_555 55_5 yes
C(6) Fe C(11) C(12) -122.8(4) 0_555 12_1 5_555 55_5 yes
C(6) Fe C(12) C(11) 76.6(5) 0_555 12_1 5_555 55_5 yes
C(6) Fe C(12) C(13) -163.8(4) 0_555 12_1 5_555 55_5 yes
C(6) Fe C(13) C(12) 44.4(8) 0_555 12_1 5_555 55_5 yes
C(6) Fe C(13) C(14) 161.4(6) 0_555 12_1 5_555 55_5 yes
C(6) Fe C(14) C(10) -46.2(8) 0_555 12_1 5_555 55_5 yes
C(6) Fe C(14) C(13) -164.7(5) 0_555 12_1 5_555 55_5 yes
C(6) C(5) Fe C(7) -38.1(3) 0_555 12_1 5_555 55_5 yes
C(6) C(5) Fe C(8) -81.4(3) 0_555 12_1 5_555 55_5 yes
C(6) C(5) Fe C(9) -119.2(3) 0_555 12_1 5_555 55_5 yes
C(6) C(5) Fe C(10) 116.7(4) 0_555 12_1 5_555 55_5 yes
C(6) C(5) Fe C(11) 75.5(4) 0_555 12_1 5_555 55_5 yes
C(6) C(5) Fe C(12) 41.5(8) 0_555 12_1 5_555 55_5 yes
C(6) C(5) Fe C(13) -164.4(5) 0_555 12_1 5_555 55_5 yes
C(6) C(5) Fe C(14) 158.8(4) 0_555 12_1 5_555 55_5 yes
C(6) C(5) C(9) C(8) 0.2(5) 0_555 12_1 5_555 55_5 yes
C(6) C(7) Fe C(8) 120.0(4) 0_555 12_1 5_555 55_5 yes
C(6) C(7) Fe C(9) 82.3(3) 0_555 12_1 5_555 55_5 yes
C(6) C(7) Fe C(10) -54.4(6) 0_555 12_1 5_555 55_5 yes
C(6) C(7) Fe C(11) -83.4(3) 0_555 12_1 5_555 55_5 yes
C(6) C(7) Fe C(12) -124.1(4) 0_555 12_1 5_555 55_5 yes
C(6) C(7) Fe C(13) -164.8(4) 0_555 12_1 5_555 55_5 yes
C(6) C(7) Fe C(14) 167.4(6) 0_555 12_1 5_555 55_5 yes
C(6) C(7) C(8) C(9) 0.3(5) 0_555 12_1 5_555 55_5 yes
C(7) Fe C(5) C(9) 81.1(3) 0_555 12_1 5_555 55_5 yes
C(7) Fe C(8) C(9) -119.5(4) 0_555 12_1 5_555 55_5 yes
C(7) Fe C(9) C(8) 37.2(3) 0_555 12_1 5_555 55_5 yes
C(7) Fe C(10) C(11) -41.0(7) 0_555 12_1 5_555 55_5 yes
C(7) Fe C(10) C(14) -160.4(5) 0_555 12_1 5_555 55_5 yes
C(7) Fe C(11) C(10) 162.2(4) 0_555 12_1 5_555 55_5 yes
C(7) Fe C(11) C(12) -79.2(5) 0_555 12_1 5_555 55_5 yes
C(7) Fe C(12) C(11) 118.3(4) 0_555 12_1 5_555 55_5 yes
C(7) Fe C(12) C(13) -122.1(5) 0_555 12_1 5_555 55_5 yes
C(7) Fe C(13) C(12) 76.2(5) 0_555 12_1 5_555 55_5 yes
C(7) Fe C(13) C(14) -166.8(4) 0_555 12_1 5_555 55_5 yes
C(7) Fe C(14) C(10) 155.2(6) 0_555 12_1 5_555 55_5 yes
C(7) Fe C(14) C(13) 36.7(9) 0_555 12_1 5_555 55_5 yes
C(7) C(6) Fe C(8) -36.9(3) 0_555 12_1 5_555 55_5 yes
C(7) C(6) Fe C(9) -80.8(3) 0_555 12_1 5_555 55_5 yes
C(7) C(6) Fe C(10) 157.3(4) 0_555 12_1 5_555 55_5 yes
C(7) C(6) Fe C(11) 115.9(3) 0_555 12_1 5_555 55_5 yes
C(7) C(6) Fe C(12) 75.3(4) 0_555 12_1 5_555 55_5 yes
C(7) C(6) Fe C(13) 42.0(8) 0_555 12_1 5_555 55_5 yes
C(7) C(6) Fe C(14) -169.8(6) 0_555 12_1 5_555 55_5 yes
C(7) C(6) C(5) C(9) 0.0(5) 0_555 12_1 5_555 55_5 yes
C(7) C(8) Fe C(9) 119.5(4) 0_555 12_1 5_555 55_5 yes
C(7) C(8) Fe C(10) 172.3(7) 0_555 12_1 5_555 55_5 yes
C(7) C(8) Fe C(11) -52.0(6) 0_555 12_1 5_555 55_5 yes
C(7) C(8) Fe C(12) -81.7(4) 0_555 12_1 5_555 55_5 yes
C(7) C(8) Fe C(13) -122.9(4) 0_555 12_1 5_555 55_5 yes
C(7) C(8) Fe C(14) -163.2(4) 0_555 12_1 5_555 55_5 yes
C(8) Fe C(5) C(9) 37.8(2) 0_555 12_1 5_555 55_5 yes
C(8) Fe C(10) C(11) 151.6(7) 0_555 12_1 5_555 55_5 yes
C(8) Fe C(10) C(14) 32.1(9) 0_555 12_1 5_555 55_5 yes
C(8) Fe C(11) C(10) -161.4(5) 0_555 12_1 5_555 55_5 yes
C(8) Fe C(11) C(12) -42.7(8) 0_555 12_1 5_555 55_5 yes
C(8) Fe C(12) C(11) 160.3(4) 0_555 12_1 5_555 55_5 yes
C(8) Fe C(12) C(13) -80.1(5) 0_555 12_1 5_555 55_5 yes
C(8) Fe C(13) C(12) 116.8(4) 0_555 12_1 5_555 55_5 yes
C(8) Fe C(13) C(14) -126.2(5) 0_555 12_1 5_555 55_5 yes
C(8) Fe C(14) C(10) -169.0(4) 0_555 12_1 5_555 55_5 yes
C(8) Fe C(14) C(13) 72.5(5) 0_555 12_1 5_555 55_5 yes
C(8) C(7) Fe C(9) -37.8(2) 0_555 12_1 5_555 55_5 yes
C(8) C(7) Fe C(10) -174.4(5) 0_555 12_1 5_555 55_5 yes
C(8) C(7) Fe C(11) 156.5(3) 0_555 12_1 5_555 55_5 yes
C(8) C(7) Fe C(12) 115.9(4) 0_555 12_1 5_555 55_5 yes
C(8) C(7) Fe C(13) 75.2(4) 0_555 12_1 5_555 55_5 yes
C(8) C(7) Fe C(14) 47.3(8) 0_555 12_1 5_555 55_5 yes
C(8) C(9) Fe C(10) -163.1(4) 0_555 12_1 5_555 55_5 yes
C(8) C(9) Fe C(11) 166.5(8) 0_555 12_1 5_555 55_5 yes
C(8) C(9) Fe C(12) -47.5(7) 0_555 12_1 5_555 55_5 yes
C(8) C(9) Fe C(13) -80.1(4) 0_555 12_1 5_555 55_5 yes
C(8) C(9) Fe C(14) -123.2(4) 0_555 12_1 5_555 55_5 yes
C(9) Fe C(10) C(11) -167.4(3) 0_555 12_1 5_555 55_5 yes
C(9) Fe C(10) C(14) 73.1(5) 0_555 12_1 5_555 55_5 yes
C(9) Fe C(11) C(10) 39.2(10) 0_555 12_1 5_555 55_5 yes
C(9) Fe C(11) C(12) 157.9(7) 0_555 12_1 5_555 55_5 yes
C(9) Fe C(12) C(11) -166.0(4) 0_555 12_1 5_555 55_5 yes
C(9) Fe C(12) C(13) -46.4(7) 0_555 12_1 5_555 55_5 yes
C(9) Fe C(13) C(12) 159.0(4) 0_555 12_1 5_555 55_5 yes
C(9) Fe C(13) C(14) -84.0(5) 0_555 12_1 5_555 55_5 yes
C(9) Fe C(14) C(10) -126.6(4) 0_555 12_1 5_555 55_5 yes
C(9) Fe C(14) C(13) 114.9(5) 0_555 12_1 5_555 55_5 yes
C(9) C(5) Fe C(10) -124.2(3) 0_555 12_1 5_555 55_5 yes
C(9) C(5) Fe C(11) -165.4(3) 0_555 12_1 5_555 55_5 yes
C(9) C(5) Fe C(12) 160.7(7) 0_555 12_1 5_555 55_5 yes
C(9) C(5) Fe C(13) -45.2(6) 0_555 12_1 5_555 55_5 yes
C(9) C(5) Fe C(14) -82.0(4) 0_555 12_1 5_555 55_5 yes
C(9) C(8) Fe C(10) 52.8(8) 0_555 12_1 5_555 55_5 yes
C(9) C(8) Fe C(11) -171.5(5) 0_555 12_1 5_555 55_5 yes
C(9) C(8) Fe C(12) 158.8(4) 0_555 12_1 5_555 55_5 yes
C(9) C(8) Fe C(13) 117.6(4) 0_555 12_1 5_555 55_5 yes
C(9) C(8) Fe C(14) 77.3(4) 0_555 12_1 5_555 55_5 yes
C(10) Fe C(11) C(12) 118.7(6) 0_555 12_1 5_555 55_5 yes
C(10) Fe C(12) C(11) -37.5(4) 0_555 12_1 5_555 55_5 yes
C(10) Fe C(12) C(13) 82.1(5) 0_555 12_1 5_555 55_5 yes
C(10) Fe C(13) C(12) -79.7(4) 0_555 12_1 5_555 55_5 yes
C(10) Fe C(13) C(14) 37.3(4) 0_555 12_1 5_555 55_5 yes
C(10) Fe C(14) C(13) -118.5(6) 0_555 12_1 5_555 55_5 yes
C(10) C(11) Fe C(12) -118.7(6) 0_555 12_1 5_555 55_5 yes
C(10) C(11) Fe C(13) -81.4(5) 0_555 12_1 5_555 55_5 yes
C(10) C(11) Fe C(14) -37.0(4) 0_555 12_1 5_555 55_5 yes
C(10) C(11) C(12) C(13) 1.5(7) 0_555 12_1 5_555 55_5 yes
C(10) C(14) Fe C(11) 37.1(4) 0_555 12_1 5_555 55_5 yes
C(10) C(14) Fe C(12) 80.0(4) 0_555 12_1 5_555 55_5 yes
C(10) C(14) Fe C(13) 118.5(6) 0_555 12_1 5_555 55_5 yes
C(10) C(14) C(13) C(12) 1.1(7) 0_555 12_1 5_555 55_5 yes
C(11) Fe C(10) C(14) -119.4(6) 0_555 12_1 5_555 55_5 yes
C(11) Fe C(12) C(13) 119.6(6) 0_555 12_1 5_555 55_5 yes
C(11) Fe C(13) C(12) -36.8(4) 0_555 12_1 5_555 55_5 yes
C(11) Fe C(13) C(14) 80.2(5) 0_555 12_1 5_555 55_5 yes
C(11) Fe C(14) C(13) -81.4(5) 0_555 12_1 5_555 55_5 yes
C(11) C(10) Fe C(12) 37.4(4) 0_555 12_1 5_555 55_5 yes
C(11) C(10) Fe C(13) 81.1(4) 0_555 12_1 5_555 55_5 yes
C(11) C(10) Fe C(14) 119.4(6) 0_555 12_1 5_555 55_5 yes
C(11) C(10) C(14) C(13) -0.2(7) 0_555 12_1 5_555 55_5 yes
C(11) C(12) Fe C(13) -119.6(6) 0_555 12_1 5_555 55_5 yes
C(11) C(12) Fe C(14) -80.6(5) 0_555 12_1 5_555 55_5 yes
C(11) C(12) C(13) C(14) -1.6(7) 0_555 12_1 5_555 55_5 yes
C(12) Fe C(10) C(14) -82.0(5) 0_555 12_1 5_555 55_5 yes
C(12) Fe C(13) C(14) 117.0(6) 0_555 12_1 5_555 55_5 yes
C(12) Fe C(14) C(13) -38.4(4) 0_555 12_1 5_555 55_5 yes
C(12) C(11) Fe C(13) 37.3(5) 0_555 12_1 5_555 55_5 yes
C(12) C(11) Fe C(14) 81.6(5) 0_555 12_1 5_555 55_5 yes
C(12) C(11) C(10) C(14) -0.8(7) 0_555 12_1 5_555 55_5 yes
C(12) C(13) Fe C(14) -117.0(6) 0_555 12_1 5_555 55_5 yes
C(13) Fe C(10) C(14) -38.4(4) 0_555 12_1 5_555 55_5 yes
C(13) C(12) Fe C(14) 39.1(4) 0_555 12_1 5_555 55_5 yes
C(15) C(16) C(17) C(18) -180.0(3) 0_555 12_1 5_555 55_5 yes
C(16) C(17) C(18) C(19) 176.9(3) 0_555 12_1 5_555 55_5 yes
C(16) C(17) C(18) C(19) 176.9(3) 0_555 12_1 5_555 55_5 yes
